data_4335360
loop_
_publ_author_name
'Arvind K. Gupta'
'S. Arun Dixith Reddy'
'Ramamoorthy Boomishankar'

_publ_section_title
;
 Facile Formation of Stable Tris(imido)phosphate Trianions as Their Tri-
 and Hexanuclear Pd(II) Complexes in Protic Solvents
;
_journal_name_full 'Inorganic Chemistry'
_journal_page_first 7608
_journal_page_last 7614
_journal_paper_doi 10.1021/ic400686e
_journal_volume 52
_journal_year 2013
_chemical_formula_sum 'C48 H86 N6 O15 P2 Pd6'
_chemical_formula_weight 1687.57
_chemical_name_systematic
; 
 ? 
;
_space_group_IT_number 20
_symmetry_cell_setting orthorhombic
_symmetry_space_group_name_Hall 'C 2c 2'
_symmetry_space_group_name_H-M 'C 2 2 21'
_atom_sites_solution_hydrogens geom
_atom_sites_solution_primary direct
_atom_sites_solution_secondary difmap
_audit_creation_method SHELXL-97
_cell_angle_alpha 90.00
_cell_angle_beta 90.00
_cell_angle_gamma 90.00
_cell_formula_units_Z 4
_cell_length_a 15.310(2)
_cell_length_b 21.694(2)
_cell_length_c 19.245(3)
_cell_measurement_reflns_used 1715
_cell_measurement_temperature 100(2)
_cell_measurement_theta_max 20.46
_cell_measurement_theta_min 2.16
_cell_volume 6391.9(14)
_computing_cell_refinement 'Bruker SAINT'
_computing_data_collection 'Bruker APEX2'
_computing_data_reduction 'Bruker SAINT'
_computing_molecular_graphics 'Bruker SHELXTL'
_computing_publication_material 'Bruker SHELXTL'
_computing_structure_refinement 'SHELXL-97 (Sheldrick, 2008)'
_computing_structure_solution 'SHELXS-97 (Sheldrick, 2008)'
_diffrn_ambient_temperature 100(2)
_diffrn_measured_fraction_theta_full 0.994
_diffrn_measured_fraction_theta_max 0.994
_diffrn_measurement_device_type 'Bruker smart Apex II'
_diffrn_measurement_method 'phi and omega scans'
_diffrn_radiation_monochromator graphite
_diffrn_radiation_source 'fine-focus sealed tube'
_diffrn_radiation_type MoK\a
_diffrn_radiation_wavelength 0.71073
_diffrn_reflns_av_R_equivalents 0.1249
_diffrn_reflns_av_sigmaI/netI 0.1213
_diffrn_reflns_limit_h_max 18
_diffrn_reflns_limit_h_min -20
_diffrn_reflns_limit_k_max 28
_diffrn_reflns_limit_k_min -28
_diffrn_reflns_limit_l_max 13
_diffrn_reflns_limit_l_min -25
_diffrn_reflns_number 30980
_diffrn_reflns_theta_full 28.28
_diffrn_reflns_theta_max 28.28
_diffrn_reflns_theta_min 4.10
_exptl_absorpt_coefficient_mu 1.764
_exptl_absorpt_correction_T_max 0.746
_exptl_absorpt_correction_T_min 0.682
_exptl_absorpt_correction_type multi-scan
_exptl_absorpt_process_details SADABS
_exptl_crystal_colour orange
_exptl_crystal_density_diffrn 1.754
_exptl_crystal_description prism
_exptl_crystal_F_000 3368
_exptl_crystal_size_max 0.16
_exptl_crystal_size_mid 0.09
_exptl_crystal_size_min 0.06
_refine_diff_density_max 1.349
_refine_diff_density_min -1.177
_refine_diff_density_rms 0.166
_refine_ls_abs_structure_details 'Flack H D (1983), Acta Cryst. A39, 876-881'
_refine_ls_abs_structure_Flack 0.51(6)
_refine_ls_extinction_method none
_refine_ls_goodness_of_fit_ref 1.002
_refine_ls_hydrogen_treatment constr
_refine_ls_matrix_type full
_refine_ls_number_parameters 342
_refine_ls_number_reflns 7897
_refine_ls_number_restraints 305
_refine_ls_restrained_S_all 0.987
_refine_ls_R_factor_all 0.1158
_refine_ls_R_factor_gt 0.0600
_refine_ls_shift/su_max 0.000
_refine_ls_shift/su_mean 0.000
_refine_ls_structure_factor_coef Fsqd
_refine_ls_weighting_details 'calc w=1/[\s^2^(Fo^2^)+(0.0527P)^2^+0.0000P] where P=(Fo^2^+2Fc^2^)/3'
_refine_ls_weighting_scheme calc
_refine_ls_wR_factor_gt 0.1135
_refine_ls_wR_factor_ref 0.1338
_reflns_number_gt 5086
_reflns_number_total 7897
_reflns_threshold_expression >2sigma(I)
_cod_data_source_file ic400686e_6.cif
_cod_data_source_block compound6
_cod_original_cell_volume 6391.8(14)
_cod_database_code 4335360

loop_
_symmetry_equiv_pos_as_xyz
'x, y, z'
'x, -y, -z'
'-x, y, -z+1/2'
'-x, -y, z+1/2'
'x+1/2, y+1/2, z'
'x+1/2, -y+1/2, -z'
'-x+1/2, y+1/2, -z+1/2'
'-x+1/2, -y+1/2, z+1/2'

loop_
_atom_site_label
_atom_site_type_symbol
_atom_site_fract_x
_atom_site_fract_y
_atom_site_fract_z
_atom_site_U_iso_or_equiv
_atom_site_adp_type
_atom_site_occupancy
_atom_site_symmetry_multiplicity
_atom_site_calc_flag
_atom_site_refinement_flags
_atom_site_disorder_assembly
_atom_site_disorder_group
Pd1 Pd 0.88380(5) 0.26269(3) 0.17351(3) 0.03103(18) Uani 1 1 d . . .
Pd2 Pd 0.89243(5) 0.24815(3) 0.34166(3) 0.02831(17) Uani 1 1 d . . .
Pd3 Pd 0.88828(5) 0.12678(3) 0.24374(3) 0.02610(16) Uani 1 1 d . . .
P1 P 0.75976(15) 0.21200(11) 0.25693(14) 0.0276(5) Uani 1 1 d . A .
O11 O 0.6668(4) 0.2107(3) 0.2594(4) 0.0421(17) Uani 1 1 d . . .
N1 N 0.8191(5) 0.1736(3) 0.3166(3) 0.0202(16) Uani 1 1 d U . .
C11 C 0.7803(6) 0.1379(5) 0.3758(5) 0.031(2) Uani 1 1 d U . .
H11 H 0.8303 0.1198 0.4023 0.037 Uiso 1 1 calc R . .
C12 C 0.7259(8) 0.0836(5) 0.3490(6) 0.041(3) Uani 1 1 d U . .
H12A H 0.7617 0.0577 0.3177 0.049 Uiso 1 1 calc R . .
H12B H 0.6751 0.0991 0.3224 0.049 Uiso 1 1 calc R . .
C13 C 0.6941(9) 0.0449(5) 0.4117(6) 0.046(3) Uani 1 1 d U . .
H13A H 0.6573 0.0105 0.3947 0.055 Uiso 1 1 calc R . .
H13B H 0.7452 0.0270 0.4359 0.055 Uiso 1 1 calc R . .
C14 C 0.6414(8) 0.0841(5) 0.4630(6) 0.051(3) Uani 1 1 d U . .
H14A H 0.5870 0.0985 0.4405 0.062 Uiso 1 1 calc R . .
H14B H 0.6253 0.0588 0.5039 0.062 Uiso 1 1 calc R . .
C15 C 0.6945(8) 0.1382(5) 0.4857(6) 0.048(3) Uani 1 1 d U . .
H15A H 0.7445 0.1231 0.5135 0.058 Uiso 1 1 calc R . .
H15B H 0.6581 0.1642 0.5165 0.058 Uiso 1 1 calc R . .
C16 C 0.7295(8) 0.1782(5) 0.4269(5) 0.044(3) Uani 1 1 d U . .
H16A H 0.7683 0.2106 0.4460 0.053 Uiso 1 1 calc R . .
H16B H 0.6804 0.1987 0.4026 0.053 Uiso 1 1 calc R . .
N2 N 0.8171(5) 0.2785(3) 0.2619(4) 0.0293(17) Uani 1 1 d DU . .
C21 C 0.7800(16) 0.3424(8) 0.2719(10) 0.031(6) Uiso 0.52(6) 1 d PDU A 1
H21 H 0.8307 0.3714 0.2738 0.037 Uiso 0.52(6) 1 calc PR A 1
C22 C 0.731(2) 0.3490(11) 0.3397(11) 0.053(9) Uiso 0.52(6) 1 d PDU A 1
H22A H 0.7710 0.3396 0.3789 0.064 Uiso 0.52(6) 1 calc PR A 1
H22B H 0.6824 0.3191 0.3411 0.064 Uiso 0.52(6) 1 calc PR A 1
C23 C 0.695(2) 0.4146(10) 0.3477(12) 0.050(7) Uiso 0.52(6) 1 d PDU A 1
H23A H 0.6577 0.4166 0.3894 0.060 Uiso 0.52(6) 1 calc PR A 1
H23B H 0.7446 0.4436 0.3545 0.060 Uiso 0.52(6) 1 calc PR A 1
C24 C 0.644(2) 0.4338(13) 0.2853(11) 0.053(7) Uiso 0.52(6) 1 d PDU A 1
H24A H 0.5898 0.4089 0.2832 0.063 Uiso 0.52(6) 1 calc PR A 1
H24B H 0.6267 0.4775 0.2908 0.063 Uiso 0.52(6) 1 calc PR A 1
C25 C 0.692(2) 0.4268(11) 0.2184(12) 0.048(7) Uiso 0.52(6) 1 d PDU A 1
H25A H 0.7421 0.4557 0.2175 0.058 Uiso 0.52(6) 1 calc PR A 1
H25B H 0.6528 0.4374 0.1793 0.058 Uiso 0.52(6) 1 calc PR A 1
C26 C 0.7254(18) 0.3606(10) 0.2093(10) 0.035(6) Uiso 0.52(6) 1 d PDU A 1
H26A H 0.6753 0.3321 0.2045 0.041 Uiso 0.52(6) 1 calc PR A 1
H26B H 0.7611 0.3577 0.1666 0.041 Uiso 0.52(6) 1 calc PR A 1
C21' C 0.7659(17) 0.3388(9) 0.2637(11) 0.038(7) Uiso 0.48(6) 1 d PDU A 2
H21' H 0.8101 0.3728 0.2631 0.045 Uiso 0.48(6) 1 calc PR A 2
C22' C 0.7159(18) 0.3451(10) 0.3316(11) 0.028(7) Uiso 0.48(6) 1 d PDU A 2
H22C H 0.7567 0.3403 0.3712 0.034 Uiso 0.48(6) 1 calc PR A 2
H22D H 0.6713 0.3122 0.3348 0.034 Uiso 0.48(6) 1 calc PR A 2
C23' C 0.671(2) 0.4081(11) 0.3357(12) 0.049(8) Uiso 0.48(6) 1 d PDU A 2
H23C H 0.6345 0.4096 0.3779 0.058 Uiso 0.48(6) 1 calc PR A 2
H23D H 0.7168 0.4404 0.3403 0.058 Uiso 0.48(6) 1 calc PR A 2
C24' C 0.617(2) 0.4218(12) 0.2740(11) 0.046(7) Uiso 0.48(6) 1 d PDU A 2
H24C H 0.5952 0.4648 0.2774 0.055 Uiso 0.48(6) 1 calc PR A 2
H24D H 0.5650 0.3943 0.2745 0.055 Uiso 0.48(6) 1 calc PR A 2
C25' C 0.663(2) 0.4140(13) 0.2066(12) 0.049(8) Uiso 0.48(6) 1 d PDU A 2
H25C H 0.7086 0.4462 0.2021 0.059 Uiso 0.48(6) 1 calc PR A 2
H25D H 0.6211 0.4192 0.1679 0.059 Uiso 0.48(6) 1 calc PR A 2
C26' C 0.7054(19) 0.3501(12) 0.2022(10) 0.039(7) Uiso 0.48(6) 1 d PDU A 2
H26C H 0.6592 0.3181 0.2016 0.046 Uiso 0.48(6) 1 calc PR A 2
H26D H 0.7390 0.3468 0.1585 0.046 Uiso 0.48(6) 1 calc PR A 2
N3 N 0.8128(5) 0.1836(4) 0.1863(4) 0.0309(19) Uani 1 1 d DU . .
C31 C 0.7786(17) 0.1519(8) 0.1208(9) 0.036(7) Uiso 0.50(4) 1 d PDU A 1
H31 H 0.8297 0.1425 0.0903 0.043 Uiso 0.50(4) 1 calc PR A 1
C32 C 0.7344(19) 0.0918(9) 0.1386(10) 0.038(7) Uiso 0.50(4) 1 d PDU A 1
H32A H 0.6860 0.0997 0.1716 0.046 Uiso 0.50(4) 1 calc PR A 1
H32B H 0.7769 0.0642 0.1618 0.046 Uiso 0.50(4) 1 calc PR A 1
C33 C 0.698(2) 0.0598(11) 0.0737(11) 0.053(7) Uiso 0.50(4) 1 d PDU A 1
H33A H 0.7470 0.0473 0.0430 0.063 Uiso 0.50(4) 1 calc PR A 1
H33B H 0.6659 0.0221 0.0874 0.063 Uiso 0.50(4) 1 calc PR A 1
C34 C 0.6379(18) 0.1025(13) 0.0350(13) 0.060(8) Uiso 0.50(4) 1 d PDU A 1
H34A H 0.6172 0.0818 -0.0078 0.071 Uiso 0.50(4) 1 calc PR A 1
H34B H 0.5863 0.1115 0.0643 0.071 Uiso 0.50(4) 1 calc PR A 1
C35 C 0.6820(17) 0.1618(13) 0.0159(10) 0.042(6) Uiso 0.50(4) 1 d PDU A 1
H35A H 0.6397 0.1890 -0.0081 0.050 Uiso 0.50(4) 1 calc PR A 1
H35B H 0.7306 0.1533 -0.0166 0.050 Uiso 0.50(4) 1 calc PR A 1
C36 C 0.7175(17) 0.1945(11) 0.0808(12) 0.044(7) Uiso 0.50(4) 1 d PDU A 1
H36A H 0.7495 0.2322 0.0668 0.052 Uiso 0.50(4) 1 calc PR A 1
H36B H 0.6683 0.2070 0.1111 0.052 Uiso 0.50(4) 1 calc PR A 1
C31' C 0.7600(13) 0.1595(7) 0.1260(8) 0.020(5) Uiso 0.50(4) 1 d PDU A 2
H31' H 0.8027 0.1472 0.0892 0.024 Uiso 0.50(4) 1 calc PR A 2
C32' C 0.7096(15) 0.1019(8) 0.1450(8) 0.024(5) Uiso 0.50(4) 1 d PDU A 2
H32C H 0.6651 0.1118 0.1807 0.029 Uiso 0.50(4) 1 calc PR A 2
H32D H 0.7499 0.0707 0.1646 0.029 Uiso 0.50(4) 1 calc PR A 2
C33' C 0.6647(17) 0.0760(9) 0.0794(9) 0.036(6) Uiso 0.50(4) 1 d PDU A 2
H33C H 0.7095 0.0595 0.0474 0.043 Uiso 0.50(4) 1 calc PR A 2
H33D H 0.6255 0.0417 0.0927 0.043 Uiso 0.50(4) 1 calc PR A 2
C34' C 0.6133(16) 0.1245(10) 0.0433(10) 0.045(6) Uiso 0.50(4) 1 d PDU A 2
H34C H 0.5913 0.1074 -0.0011 0.054 Uiso 0.50(4) 1 calc PR A 2
H34D H 0.5618 0.1348 0.0722 0.054 Uiso 0.50(4) 1 calc PR A 2
C35' C 0.6616(14) 0.1824(10) 0.0281(9) 0.028(5) Uiso 0.50(4) 1 d PDU A 2
H35C H 0.6210 0.2130 0.0076 0.033 Uiso 0.50(4) 1 calc PR A 2
H35D H 0.7081 0.1739 -0.0063 0.033 Uiso 0.50(4) 1 calc PR A 2
C36' C 0.7025(13) 0.2093(9) 0.0944(10) 0.026(5) Uiso 0.50(4) 1 d PDU A 2
H36C H 0.7379 0.2462 0.0831 0.031 Uiso 0.50(4) 1 calc PR A 2
H36D H 0.6563 0.2215 0.1277 0.031 Uiso 0.50(4) 1 calc PR A 2
C1 C 0.9808(7) 0.2140(6) 0.0463(5) 0.039(3) Uani 1 1 d . A .
C2 C 0.9698(8) 0.1910(7) -0.0286(6) 0.070(4) Uani 1 1 d . . .
H2A H 1.0234 0.1703 -0.0436 0.104 Uiso 1 1 calc R . .
H2B H 0.9579 0.2261 -0.0593 0.104 Uiso 1 1 calc R . .
H2C H 0.9209 0.1619 -0.0307 0.104 Uiso 1 1 calc R . .
O1 O 0.9192(5) 0.2416(4) 0.0731(3) 0.0439(19) Uani 1 1 d . . .
O2 O 1.0547(5) 0.2038(4) 0.0740(4) 0.0393(19) Uani 1 1 d . . .
C3 C 0.9975(9) 0.3677(5) 0.3492(5) 0.043(2) Uani 1 1 d . A .
C4 C 0.9809(9) 0.4375(5) 0.3533(7) 0.061(4) Uani 1 1 d . . .
H4A H 0.9228 0.4451 0.3727 0.092 Uiso 1 1 calc R . .
H4B H 0.9844 0.4554 0.3066 0.092 Uiso 1 1 calc R . .
H4C H 1.0252 0.4566 0.3831 0.092 Uiso 1 1 calc R . .
O3 O 0.9343(5) 0.3356(3) 0.3669(4) 0.0456(19) Uani 1 1 d . . .
O4 O 1.0681(5) 0.3508(3) 0.3262(4) 0.0437(19) Uani 1 1 d . . .
C5 C 1.0046(8) 0.0582(4) 0.1495(5) 0.033(2) Uani 1 1 d . A .
C6 C 1.0142(9) 0.0167(5) 0.0847(5) 0.052(3) Uani 1 1 d . . .
H6A H 0.9600 0.0178 0.0577 0.078 Uiso 1 1 calc R . .
H6B H 1.0262 -0.0257 0.0994 0.078 Uiso 1 1 calc R . .
H6C H 1.0626 0.0317 0.0560 0.078 Uiso 1 1 calc R . .
O5 O 0.9345(5) 0.0856(3) 0.1558(3) 0.0364(17) Uani 1 1 d . . .
O6 O 1.0689(5) 0.0605(3) 0.1867(3) 0.0386(17) Uani 1 1 d . . .
O1S O 0.996(3) 0.240(2) -0.200(2) 0.097(13) Uiso 0.25 1 d P . .
O2S O 0.502(3) 0.206(2) 0.176(2) 0.092(12) Uiso 0.25 1 d P . .

loop_
_atom_site_aniso_label
_atom_site_aniso_U_11
_atom_site_aniso_U_22
_atom_site_aniso_U_33
_atom_site_aniso_U_23
_atom_site_aniso_U_13
_atom_site_aniso_U_12
Pd1 0.0317(4) 0.0290(4) 0.0323(3) 0.0092(3) 0.0012(4) -0.0014(4)
Pd2 0.0296(4) 0.0251(3) 0.0302(3) -0.0031(3) -0.0001(4) -0.0018(4)
Pd3 0.0326(4) 0.0233(3) 0.0224(3) 0.0010(3) 0.0007(4) 0.0013(3)
P1 0.0265(12) 0.0250(12) 0.0312(13) 0.0079(11) -0.0007(12) 0.0004(10)
O11 0.034(4) 0.044(4) 0.048(4) 0.010(4) 0.001(4) 0.003(3)
N1 0.028(4) 0.015(3) 0.017(3) 0.000(3) 0.001(3) 0.005(3)
C11 0.034(6) 0.035(6) 0.023(4) -0.003(4) 0.005(4) 0.004(4)
C12 0.056(7) 0.030(6) 0.036(6) 0.010(5) 0.007(5) -0.014(5)
C13 0.069(8) 0.022(5) 0.046(6) 0.017(5) 0.002(6) -0.017(5)
C14 0.056(8) 0.041(6) 0.057(7) 0.030(6) 0.021(6) 0.003(5)
C15 0.073(8) 0.031(6) 0.040(6) -0.002(5) 0.026(6) 0.008(6)
C16 0.072(8) 0.022(5) 0.038(6) -0.002(5) 0.012(5) 0.010(5)
N2 0.032(4) 0.018(4) 0.038(4) 0.007(3) 0.004(4) 0.007(3)
N3 0.034(5) 0.032(4) 0.026(4) 0.009(4) -0.007(4) -0.004(4)
C1 0.036(8) 0.052(7) 0.029(5) 0.008(5) 0.001(5) 0.004(5)
C2 0.068(10) 0.106(12) 0.034(6) -0.005(7) -0.015(6) -0.006(8)
O1 0.045(5) 0.055(5) 0.032(3) 0.009(4) 0.000(3) 0.001(4)
O2 0.036(5) 0.044(5) 0.038(4) -0.004(4) 0.004(3) 0.004(4)
C3 0.051(7) 0.036(6) 0.043(6) -0.016(5) 0.006(6) -0.003(6)
C4 0.070(10) 0.033(6) 0.081(9) -0.024(6) 0.022(7) -0.007(6)
O3 0.043(5) 0.033(4) 0.060(5) -0.006(4) 0.008(4) 0.000(4)
O4 0.042(4) 0.027(4) 0.061(5) -0.008(4) 0.014(4) 0.007(3)
C5 0.028(5) 0.039(6) 0.031(5) 0.006(4) 0.000(5) -0.014(5)
C6 0.061(9) 0.051(8) 0.045(6) -0.014(6) -0.009(6) -0.014(7)
O5 0.040(4) 0.040(4) 0.029(4) 0.002(3) 0.008(3) 0.002(3)
O6 0.049(5) 0.028(4) 0.039(4) -0.002(3) 0.005(3) -0.010(3)

loop_
_atom_type_symbol
_atom_type_description
_atom_type_scat_dispersion_real
_atom_type_scat_dispersion_imag
_atom_type_scat_source
C C 0.0033 0.0016 'International Tables Vol C Tables 4.2.6.8 and 6.1.1.4'
H H 0.0000 0.0000 'International Tables Vol C Tables 4.2.6.8 and 6.1.1.4'
N N 0.0061 0.0033 'International Tables Vol C Tables 4.2.6.8 and 6.1.1.4'
O O 0.0106 0.0060 'International Tables Vol C Tables 4.2.6.8 and 6.1.1.4'
P P 0.1023 0.0942 'International Tables Vol C Tables 4.2.6.8 and 6.1.1.4'
Pd Pd -0.9988 1.0072 'International Tables Vol C Tables 4.2.6.8 and 6.1.1.4'

loop_
_geom_angle_atom_site_label_1
_geom_angle_atom_site_label_2
_geom_angle_atom_site_label_3
_geom_angle
_geom_angle_site_symmetry_1
_geom_angle_site_symmetry_3
N2 Pd1 N3 76.8(3) . .
N2 Pd1 O4 91.2(3) . 3_755
N3 Pd1 O4 166.7(3) . 3_755
N2 Pd1 O1 164.7(3) . .
N3 Pd1 O1 93.8(3) . .
O4 Pd1 O1 96.6(3) 3_755 .
N2 Pd1 P1 38.4(2) . .
N3 Pd1 P1 38.6(2) . .
O4 Pd1 P1 128.8(2) 3_755 .
O1 Pd1 P1 130.4(2) . .
N2 Pd1 Pd3 79.26(19) . .
N3 Pd1 Pd3 36.8(2) . .
O4 Pd1 Pd3 147.1(2) 3_755 .
O1 Pd1 Pd3 100.6(2) . .
P1 Pd1 Pd3 53.22(5) . .
N2 Pd1 Pd2 36.6(2) . .
N3 Pd1 Pd2 79.7(2) . .
O4 Pd1 Pd2 94.2(2) 3_755 .
O1 Pd1 Pd2 154.3(2) . .
P1 Pd1 Pd2 53.27(6) . .
Pd3 Pd1 Pd2 59.79(2) . .
N1 Pd2 N2 76.4(3) . .
N1 Pd2 O2 91.9(3) . 3_755
N2 Pd2 O2 166.9(3) . 3_755
N1 Pd2 O3 164.4(3) . .
N2 Pd2 O3 93.3(3) . .
O2 Pd2 O3 97.0(3) 3_755 .
N1 Pd2 P1 38.2(2) . .
N2 Pd2 P1 38.4(2) . .
O2 Pd2 P1 129.3(2) 3_755 .
O3 Pd2 P1 129.7(2) . .
N1 Pd2 Pd3 37.1(2) . .
N2 Pd2 Pd3 79.2(2) . .
O2 Pd2 Pd3 95.0(2) 3_755 .
O3 Pd2 Pd3 153.1(2) . .
P1 Pd2 Pd3 53.29(6) . .
N1 Pd2 Pd1 79.54(19) . .
N2 Pd2 Pd1 36.3(2) . .
O2 Pd2 Pd1 148.0(2) 3_755 .
O3 Pd2 Pd1 99.1(2) . .
P1 Pd2 Pd1 53.24(6) . .
Pd3 Pd2 Pd1 59.96(2) . .
N3 Pd3 N1 76.9(3) . .
N3 Pd3 O5 90.7(3) . .
N1 Pd3 O5 166.7(3) . .
N3 Pd3 O6 163.5(3) . 3_755
N1 Pd3 O6 93.8(3) . 3_755
O5 Pd3 O6 97.0(3) . 3_755
N3 Pd3 P1 38.7(2) . .
N1 Pd3 P1 38.3(2) . .
O5 Pd3 P1 128.9(2) . .
O6 Pd3 P1 129.95(19) 3_755 .
N3 Pd3 Pd2 80.4(2) . .
N1 Pd3 Pd2 37.0(2) . .
O5 Pd3 Pd2 146.3(2) . .
O6 Pd3 Pd2 100.48(19) 3_755 .
P1 Pd3 Pd2 53.52(6) . .
N3 Pd3 Pd1 37.4(2) . .
N1 Pd3 Pd1 79.7(2) . .
O5 Pd3 Pd1 93.4(2) . .
O6 Pd3 Pd1 155.1(2) 3_755 .
P1 Pd3 Pd1 53.42(5) . .
Pd2 Pd3 Pd1 60.26(2) . .
O11 P1 N1 120.4(4) . .
O11 P1 N2 122.2(4) . .
N1 P1 N2 95.9(4) . .
O11 P1 N3 119.8(4) . .
N1 P1 N3 96.2(3) . .
N2 P1 N3 96.2(4) . .
O11 P1 Pd3 135.6(3) . .
N1 P1 Pd3 48.4(2) . .
N2 P1 Pd3 102.1(2) . .
N3 P1 Pd3 48.0(3) . .
O11 P1 Pd1 136.5(3) . .
N1 P1 Pd1 103.1(3) . .
N2 P1 Pd1 47.6(3) . .
N3 P1 Pd1 48.8(3) . .
Pd3 P1 Pd1 73.36(6) . .
O11 P1 Pd2 137.0(3) . .
N1 P1 Pd2 48.0(3) . .
N2 P1 Pd2 48.1(3) . .
N3 P1 Pd2 103.1(3) . .
Pd3 P1 Pd2 73.19(6) . .
Pd1 P1 Pd2 73.49(6) . .
C11 N1 P1 124.1(6) . .
C11 N1 Pd2 116.8(5) . .
P1 N1 Pd2 93.8(3) . .
C11 N1 Pd3 118.2(5) . .
P1 N1 Pd3 93.3(3) . .
Pd2 N1 Pd3 105.9(3) . .
N1 C11 C16 113.2(8) . .
N1 C11 C12 110.9(7) . .
C16 C11 C12 112.3(9) . .
N1 C11 H11 106.7 . .
C16 C11 H11 106.7 . .
C12 C11 H11 106.7 . .
C11 C12 C13 109.0(9) . .
C11 C12 H12A 109.9 . .
C13 C12 H12A 109.9 . .
C11 C12 H12B 109.9 . .
C13 C12 H12B 109.9 . .
H12A C12 H12B 108.3 . .
C14 C13 C12 111.6(9) . .
C14 C13 H13A 109.3 . .
C12 C13 H13A 109.3 . .
C14 C13 H13B 109.3 . .
C12 C13 H13B 109.3 . .
H13A C13 H13B 108.0 . .
C15 C14 C13 109.8(9) . .
C15 C14 H14A 109.7 . .
C13 C14 H14A 109.7 . .
C15 C14 H14B 109.7 . .
C13 C14 H14B 109.7 . .
H14A C14 H14B 108.2 . .
C14 C15 C16 114.9(9) . .
C14 C15 H15A 108.5 . .
C16 C15 H15A 108.5 . .
C14 C15 H15B 108.5 . .
C16 C15 H15B 108.5 . .
H15A C15 H15B 107.5 . .
C15 C16 C11 109.3(8) . .
C15 C16 H16A 109.8 . .
C11 C16 H16A 109.8 . .
C15 C16 H16B 109.8 . .
C11 C16 H16B 109.8 . .
H16A C16 H16B 108.3 . .
C21 N2 C21' 10.6(14) . .
C21 N2 P1 126.5(11) . .
C21' N2 P1 117.8(12) . .
C21 N2 Pd1 117.1(8) . .
C21' N2 Pd1 115.2(8) . .
P1 N2 Pd1 94.0(4) . .
C21 N2 Pd2 114.5(10) . .
C21' N2 Pd2 123.6(10) . .
P1 N2 Pd2 93.5(3) . .
Pd1 N2 Pd2 107.2(3) . .
N2 C21 C22 112.5(13) . .
N2 C21 C26 110.1(13) . .
C22 C21 C26 112.8(15) . .
N2 C21 H21 107.0 . .
C22 C21 H21 107.0 . .
C26 C21 H21 107.0 . .
C21 C22 C23 110.6(14) . .
C21 C22 H22A 109.5 . .
C23 C22 H22A 109.5 . .
C21 C22 H22B 109.5 . .
C23 C22 H22B 109.5 . .
H22A C22 H22B 108.1 . .
C24 C23 C22 111.6(16) . .
C24 C23 H23A 109.3 . .
C22 C23 H23A 109.3 . .
C24 C23 H23B 109.3 . .
C22 C23 H23B 109.3 . .
H23A C23 H23B 108.0 . .
C25 C24 C23 113.9(15) . .
C25 C24 H24A 108.8 . .
C23 C24 H24A 108.8 . .
C25 C24 H24B 108.8 . .
C23 C24 H24B 108.8 . .
H24A C24 H24B 107.7 . .
C24 C25 C26 111.0(14) . .
C24 C25 H25A 109.4 . .
C26 C25 H25A 109.4 . .
C24 C25 H25B 109.4 . .
C26 C25 H25B 109.4 . .
H25A C25 H25B 108.0 . .
C21 C26 C25 109.6(13) . .
C21 C26 H26A 109.7 . .
C25 C26 H26A 109.7 . .
C21 C26 H26B 109.7 . .
C25 C26 H26B 109.7 . .
H26A C26 H26B 108.2 . .
C22' C21' C26' 110.3(15) . .
C22' C21' N2 110.8(13) . .
C26' C21' N2 115.7(14) . .
C22' C21' H21' 106.5 . .
C26' C21' H21' 106.5 . .
N2 C21' H21' 106.5 . .
C21' C22' C23' 110.4(13) . .
C21' C22' H22C 109.6 . .
C23' C22' H22C 109.6 . .
C21' C22' H22D 109.6 . .
C23' C22' H22D 109.6 . .
H22C C22' H22D 108.1 . .
C24' C23' C22' 112.9(15) . .
C24' C23' H23C 109.0 . .
C22' C23' H23C 109.0 . .
C24' C23' H23D 109.0 . .
C22' C23' H23D 109.0 . .
H23C C23' H23D 107.8 . .
C23' C24' C25' 113.8(16) . .
C23' C24' H24C 108.8 . .
C25' C24' H24C 108.8 . .
C23' C24' H24D 108.8 . .
C25' C24' H24D 108.8 . .
H24C C24' H24D 107.7 . .
C24' C25' C26' 110.6(14) . .
C24' C25' H25C 109.5 . .
C26' C25' H25C 109.5 . .
C24' C25' H25D 109.5 . .
C26' C25' H25D 109.5 . .
H25C C25' H25D 108.1 . .
C21' C26' C25' 111.1(14) . .
C21' C26' H26C 109.4 . .
C25' C26' H26C 109.4 . .
C21' C26' H26D 109.4 . .
C25' C26' H26D 109.4 . .
H26C C26' H26D 108.0 . .
C31' N3 C31 13.0(12) . .
C31' N3 P1 119.0(11) . .
C31 N3 P1 131.3(12) . .
C31' N3 Pd3 121.2(8) . .
C31 N3 Pd3 112.0(9) . .
P1 N3 Pd3 93.3(3) . .
C31' N3 Pd1 118.8(7) . .
C31 N3 Pd1 117.4(8) . .
P1 N3 Pd1 92.6(4) . .
Pd3 N3 Pd1 105.9(3) . .
C32 C31 C36 111.4(15) . .
C32 C31 N3 110.7(12) . .
C36 C31 N3 110.8(13) . .
C32 C31 H31 107.9 . .
C36 C31 H31 107.9 . .
N3 C31 H31 107.9 . .
C31 C32 C33 111.6(13) . .
C31 C32 H32A 109.3 . .
C33 C32 H32A 109.3 . .
C31 C32 H32B 109.3 . .
C33 C32 H32B 109.3 . .
H32A C32 H32B 108.0 . .
C34 C33 C32 110.3(16) . .
C34 C33 H33A 109.6 . .
C32 C33 H33A 109.6 . .
C34 C33 H33B 109.6 . .
C32 C33 H33B 109.6 . .
H33A C33 H33B 108.1 . .
C35 C34 C33 112.0(15) . .
C35 C34 H34A 109.2 . .
C33 C34 H34A 109.2 . .
C35 C34 H34B 109.2 . .
C33 C34 H34B 109.2 . .
H34A C34 H34B 107.9 . .
C34 C35 C36 110.9(14) . .
C34 C35 H35A 109.5 . .
C36 C35 H35A 109.5 . .
C34 C35 H35B 109.5 . .
C36 C35 H35B 109.5 . .
H35A C35 H35B 108.0 . .
C31 C36 C35 110.3(14) . .
C31 C36 H36A 109.6 . .
C35 C36 H36A 109.6 . .
C31 C36 H36B 109.6 . .
C35 C36 H36B 109.6 . .
H36A C36 H36B 108.1 . .
N3 C31' C32' 111.9(11) . .
N3 C31' C36' 111.8(11) . .
C32' C31' C36' 112.9(14) . .
N3 C31' H31' 106.6 . .
C32' C31' H31' 106.6 . .
C36' C31' H31' 106.6 . .
C31' C32' C33' 109.2(11) . .
C31' C32' H32C 109.8 . .
C33' C32' H32C 109.8 . .
C31' C32' H32D 109.8 . .
C33' C32' H32D 109.8 . .
H32C C32' H32D 108.3 . .
C34' C33' C32' 111.2(13) . .
C34' C33' H33C 109.4 . .
C32' C33' H33C 109.4 . .
C34' C33' H33D 109.4 . .
C32' C33' H33D 109.4 . .
H33C C33' H33D 108.0 . .
C35' C34' C33' 115.2(15) . .
C35' C34' H34C 108.5 . .
C33' C34' H34C 108.5 . .
C35' C34' H34D 108.5 . .
C33' C34' H34D 108.5 . .
H34C C34' H34D 107.5 . .
C34' C35' C36' 111.1(12) . .
C34' C35' H35C 109.4 . .
C36' C35' H35C 109.4 . .
C34' C35' H35D 109.4 . .
C36' C35' H35D 109.4 . .
H35C C35' H35D 108.0 . .
C31' C36' C35' 107.3(12) . .
C31' C36' H36C 110.3 . .
C35' C36' H36C 110.3 . .
C31' C36' H36D 110.3 . .
C35' C36' H36D 110.3 . .
H36C C36' H36D 108.5 . .
O1 C1 O2 126.3(10) . .
O1 C1 C2 117.9(10) . .
O2 C1 C2 115.8(10) . .
C1 C2 H2A 109.5 . .
C1 C2 H2B 109.5 . .
H2A C2 H2B 109.5 . .
C1 C2 H2C 109.5 . .
H2A C2 H2C 109.5 . .
H2B C2 H2C 109.5 . .
C1 O1 Pd1 134.7(7) . .
C1 O2 Pd2 127.0(7) . 3_755
O4 C3 O3 128.2(10) . .
O4 C3 C4 117.3(11) . .
O3 C3 C4 114.3(11) . .
C3 C4 H4A 109.5 . .
C3 C4 H4B 109.5 . .
H4A C4 H4B 109.5 . .
C3 C4 H4C 109.5 . .
H4A C4 H4C 109.5 . .
H4B C4 H4C 109.5 . .
C3 O3 Pd2 134.1(7) . .
C3 O4 Pd1 126.6(7) . 3_755
O6 C5 O5 128.8(9) . .
O6 C5 C6 114.9(10) . .
O5 C5 C6 116.3(10) . .
C5 C6 H6A 109.5 . .
C5 C6 H6B 109.5 . .
H6A C6 H6B 109.5 . .
C5 C6 H6C 109.5 . .
H6A C6 H6C 109.5 . .
H6B C6 H6C 109.5 . .
C5 O5 Pd3 126.5(7) . .
C5 O6 Pd3 131.6(7) . 3_755

loop_
_geom_bond_atom_site_label_1
_geom_bond_atom_site_label_2
_geom_bond_distance
_geom_bond_site_symmetry_2
Pd1 N2 2.014(7) .
Pd1 N3 2.047(8) .
Pd1 O4 2.048(7) 3_755
Pd1 O1 2.059(7) .
Pd1 P1 2.719(3) .
Pd1 Pd3 3.2442(9) .
Pd1 Pd2 3.2539(10) .
Pd2 N1 2.027(7) .
Pd2 N2 2.030(7) .
Pd2 O2 2.052(7) 3_755
Pd2 O3 2.060(7) .
Pd2 P1 2.720(3) .
Pd2 Pd3 3.2386(9) .
Pd3 N3 2.019(8) .
Pd3 N1 2.030(7) .
Pd3 O5 2.041(7) .
Pd3 O6 2.071(7) 3_755
Pd3 P1 2.712(2) .
P1 O11 1.425(7) .
P1 N1 1.685(7) .
P1 N2 1.691(8) .
P1 N3 1.699(8) .
N1 C11 1.500(11) .
C11 C16 1.529(13) .
C11 C12 1.533(14) .
C11 H11 1.0000 .
C12 C13 1.547(13) .
C12 H12A 0.9900 .
C12 H12B 0.9900 .
C13 C14 1.532(16) .
C13 H13A 0.9900 .
C13 H13B 0.9900 .
C14 C15 1.494(16) .
C14 H14A 0.9900 .
C14 H14B 0.9900 .
C15 C16 1.525(14) .
C15 H15A 0.9900 .
C15 H15B 0.9900 .
C16 H16A 0.9900 .
C16 H16B 0.9900 .
N2 C21 1.509(13) .
N2 C21' 1.525(13) .
C21 C22 1.510(13) .
C21 C26 1.520(14) .
C21 H21 1.0000 .
C22 C23 1.533(14) .
C22 H22A 0.9900 .
C22 H22B 0.9900 .
C23 C24 1.495(15) .
C23 H23A 0.9900 .
C23 H23B 0.9900 .
C24 C25 1.490(14) .
C24 H24A 0.9900 .
C24 H24B 0.9900 .
C25 C26 1.534(14) .
C25 H25A 0.9900 .
C25 H25B 0.9900 .
C26 H26A 0.9900 .
C26 H26B 0.9900 .
C21' C22' 1.521(14) .
C21' C26' 1.522(14) .
C21' H21' 1.0000 .
C22' C23' 1.529(14) .
C22' H22C 0.9900 .
C22' H22D 0.9900 .
C23' C24' 1.486(15) .
C23' H23C 0.9900 .
C23' H23D 0.9900 .
C24' C25' 1.487(14) .
C24' H24C 0.9900 .
C24' H24D 0.9900 .
C25' C26' 1.533(14) .
C25' H25C 0.9900 .
C25' H25D 0.9900 .
C26' H26C 0.9900 .
C26' H26D 0.9900 .
N3 C31' 1.508(13) .
N3 C31 1.528(14) .
C31 C32 1.510(14) .
C31 C36 1.523(14) .
C31 H31 1.0000 .
C32 C33 1.534(15) .
C32 H32A 0.9900 .
C32 H32B 0.9900 .
C33 C34 1.504(16) .
C33 H33A 0.9900 .
C33 H33B 0.9900 .
C34 C35 1.498(15) .
C34 H34A 0.9900 .
C34 H34B 0.9900 .
C35 C36 1.537(15) .
C35 H35A 0.9900 .
C35 H35B 0.9900 .
C36 H36A 0.9900 .
C36 H36B 0.9900 .
C31' C32' 1.514(13) .
C31' C36' 1.520(14) .
C31' H31' 1.0000 .
C32' C33' 1.543(14) .
C32' H32C 0.9900 .
C32' H32D 0.9900 .
C33' C34' 1.487(15) .
C33' H33C 0.9900 .
C33' H33D 0.9900 .
C34' C35' 1.486(14) .
C34' H34C 0.9900 .
C34' H34D 0.9900 .
C35' C36' 1.538(14) .
C35' H35C 0.9900 .
C35' H35D 0.9900 .
C36' H36C 0.9900 .
C36' H36D 0.9900 .
C1 O1 1.230(12) .
C1 O2 1.271(12) .
C1 C2 1.534(14) .
C2 H2A 0.9800 .
C2 H2B 0.9800 .
C2 H2C 0.9800 .
O2 Pd2 2.052(7) 3_755
C3 O4 1.225(14) .
C3 O3 1.240(13) .
C3 C4 1.537(14) .
C4 H4A 0.9800 .
C4 H4B 0.9800 .
C4 H4C 0.9800 .
O4 Pd1 2.048(7) 3_755
C5 O6 1.219(13) .
C5 O5 1.232(13) .
C5 C6 1.545(13) .
C6 H6A 0.9800 .
C6 H6B 0.9800 .
C6 H6C 0.9800 .
O6 Pd3 2.071(7) 3_755
O1S O2S 1.25(5) 6
O2S O1S 1.25(5) 6_455
